data_4113657
loop_
_publ_author_name
'Rangan Krishnan'
'Janis K. Voo'
'Charles G. Riordan'
'Lev Zahkarov'
'Arnold L. Rheingold'

_publ_section_title
;
 Thiolate-Bridged Nickel-Copper Complexes: A Binuclear Model for the
 Catalytic Site of Acetyl Coenzyme A Synthase?
;
_journal_name_full 'Journal of the American Chemical Society'
_journal_page_first 4422
_journal_page_last 4423
_journal_paper_doi 10.1021/ja0346577
_journal_volume 125
_journal_year 2003
_chemical_formula_sum 'C43 H62 Cu2 K2 N4 Ni2 O9 S4'
_chemical_formula_weight 1229.90
_chemical_name_systematic
; 
 ? 
;
_space_group_IT_number 15
_symmetry_cell_setting monoclinic
_symmetry_space_group_name_Hall '-C 2yc'
_symmetry_space_group_name_H-M 'C 1 2/c 1'
_atom_sites_solution_hydrogens geom
_atom_sites_solution_primary direct
_atom_sites_solution_secondary difmap
_audit_creation_method SHELXL-97
_cell_angle_alpha 90.00
_cell_angle_beta 99.2950(10)
_cell_angle_gamma 90.00
_cell_formula_units_Z 4
_cell_length_a 18.1866(12)
_cell_length_b 14.5850(10)
_cell_length_c 20.3877(14)
_cell_measurement_reflns_used 5595
_cell_measurement_temperature 150(2)
_cell_measurement_theta_max 28.02
_cell_measurement_theta_min 2.27
_cell_volume 5336.9(6)
_computing_cell_refinement 'Bruker SMART'
_computing_data_collection 'Bruker SMART'
_computing_data_reduction 'Bruker SAINT'
_computing_molecular_graphics 'Bruker SHELXTL'
_computing_publication_material 'Bruker SHELXTL'
_computing_structure_refinement 'SHELXL-97 (Sheldrick, 1997)'
_computing_structure_solution 'SHELXS-97 (Sheldrick, 1990)'
_diffrn_ambient_temperature 150(2)
_diffrn_measured_fraction_theta_full 0.917
_diffrn_measured_fraction_theta_max 0.917
_diffrn_measurement_device_type 'CCD area detector'
_diffrn_measurement_method 'phi and omega scans'
_diffrn_radiation_monochromator graphite
_diffrn_radiation_source 'fine-focus sealed tube'
_diffrn_radiation_type MoK\a
_diffrn_radiation_wavelength 0.71073
_diffrn_reflns_av_R_equivalents 0.0213
_diffrn_reflns_av_sigmaI/netI 0.0295
_diffrn_reflns_limit_h_max 23
_diffrn_reflns_limit_h_min -23
_diffrn_reflns_limit_k_max 18
_diffrn_reflns_limit_k_min -18
_diffrn_reflns_limit_l_max 10
_diffrn_reflns_limit_l_min -26
_diffrn_reflns_number 16243
_diffrn_reflns_theta_full 28.25
_diffrn_reflns_theta_max 28.25
_diffrn_reflns_theta_min 1.80
_exptl_absorpt_coefficient_mu 1.846
_exptl_absorpt_correction_T_max 1.000
_exptl_absorpt_correction_T_min 0.820
_exptl_absorpt_correction_type SADABS
_exptl_crystal_colour Red
_exptl_crystal_density_diffrn 1.531
_exptl_crystal_density_meas 0
_exptl_crystal_description Block
_exptl_crystal_F_000 2544
_exptl_crystal_size_max 0.30
_exptl_crystal_size_mid 0.25
_exptl_crystal_size_min 0.20
_refine_diff_density_max 0.855
_refine_diff_density_min -0.312
_refine_diff_density_rms 0.078
_refine_ls_extinction_method none
_refine_ls_goodness_of_fit_ref 1.004
_refine_ls_hydrogen_treatment mixed
_refine_ls_matrix_type full
_refine_ls_number_parameters 303
_refine_ls_number_reflns 6063
_refine_ls_number_restraints 0
_refine_ls_restrained_S_all 1.004
_refine_ls_R_factor_all 0.0337
_refine_ls_R_factor_gt 0.0294
_refine_ls_shift/su_max 0.001
_refine_ls_shift/su_mean 0.000
_refine_ls_structure_factor_coef Fsqd
_refine_ls_weighting_details 'calc w=1/[\s^2^(Fo^2^)+(0.0465P)^2^+4.8926P] where P=(Fo^2^+2Fc^2^)/3'
_refine_ls_weighting_scheme calc
_refine_ls_wR_factor_gt 0.0778
_refine_ls_wR_factor_ref 0.0800
_reflns_number_gt 5419
_reflns_number_total 6063
_reflns_threshold_expression >2sigma(I)
_cod_data_source_file ja0346577si20030213_044215.cif
_cod_data_source_block cgr150
_cod_original_formula_sum 'C21.50 H31 Cu K N2 Ni O4.50 S2'
_cod_database_code 4113657

loop_
_symmetry_equiv_pos_as_xyz
'x, y, z'
'-x, y, -z+1/2'
'x+1/2, y+1/2, z'
'-x+1/2, y+1/2, -z+1/2'
'-x, -y, -z'
'x, -y, z-1/2'
'-x+1/2, -y+1/2, -z'
'x+1/2, -y+1/2, z-1/2'

loop_
_atom_site_label
_atom_site_type_symbol
_atom_site_fract_x
_atom_site_fract_y
_atom_site_fract_z
_atom_site_U_iso_or_equiv
_atom_site_adp_type
_atom_site_occupancy
_atom_site_symmetry_multiplicity
_atom_site_calc_flag
_atom_site_refinement_flags
Ni1 Ni 0.607346(12) 0.897730(16) 0.062186(11) 0.01729(7) Uani 1 1 d .
Cu1 Cu 0.446590(13) 0.930379(16) 0.006972(12) 0.02322(7) Uani 1 1 d .
K1 K 0.59778(2) 0.61739(3) 0.27564(2) 0.02761(10) Uani 1 1 d .
S1 S 0.52344(2) 0.81861(3) -0.00221(2) 0.02115(10) Uani 1 1 d .
S2 S 0.64420(3) 0.97604(3) -0.01704(2) 0.02132(10) Uani 1 1 d .
N1 N 0.58147(8) 0.83517(10) 0.13525(7) 0.0189(3) Uani 1 1 d .
N2 N 0.68022(8) 0.95612(11) 0.12345(8) 0.0200(3) Uani 1 1 d .
O1 O 0.51607(7) 0.71812(9) 0.17641(6) 0.0212(3) Uani 1 1 d .
O2 O 0.78682(8) 1.04504(11) 0.14355(7) 0.0303(3) Uani 1 1 d .
O3 O 0.50872(11) 0.50148(13) 0.18102(11) 0.0538(5) Uani 1 1 d .
O4 O 0.68813(8) 0.64602(11) 0.18217(8) 0.0352(4) Uani 1 1 d .
O5 O 0.5000 0.2049(2) 0.2500 0.0965(14) Uani 1 2 d S
C1 C 0.53536(9) 0.76298(12) 0.12993(9) 0.0178(3) Uani 1 1 d .
C2 C 0.50691(10) 0.73065(12) 0.05894(9) 0.0198(4) Uani 1 1 d .
C3 C 0.55159(12) 0.64488(14) 0.04645(10) 0.0289(4) Uani 1 1 d .
H3A H 0.5438 0.5970 0.0784 0.043 Uiso 1 1 calc R
H3B H 0.6047 0.6602 0.0519 0.043 Uiso 1 1 calc R
H3C H 0.5348 0.6226 0.0011 0.043 Uiso 1 1 calc R
C4 C 0.42449(11) 0.70628(15) 0.05117(10) 0.0267(4) Uani 1 1 d .
H4A H 0.4170 0.6596 0.0840 0.040 Uiso 1 1 calc R
H4B H 0.4077 0.6824 0.0063 0.040 Uiso 1 1 calc R
H4C H 0.3957 0.7612 0.0582 0.040 Uiso 1 1 calc R
C5 C 0.73378(10) 1.01010(13) 0.10581(9) 0.0214(4) Uani 1 1 d .
C6 C 0.72899(10) 1.02782(13) 0.03105(9) 0.0216(4) Uani 1 1 d .
C7 C 0.79636(11) 0.98154(16) 0.00831(11) 0.0313(5) Uani 1 1 d .
H7A H 0.8424 1.0076 0.0329 0.047 Uiso 1 1 calc R
H7B H 0.7947 0.9920 -0.0394 0.047 Uiso 1 1 calc R
H7C H 0.7950 0.9155 0.0170 0.047 Uiso 1 1 calc R
C8 C 0.73073(12) 1.13096(15) 0.01897(12) 0.0326(5) Uani 1 1 d .
H8A H 0.7761 1.1570 0.0448 0.049 Uiso 1 1 calc R
H8B H 0.6869 1.1595 0.0328 0.049 Uiso 1 1 calc R
H8C H 0.7303 1.1426 -0.0284 0.049 Uiso 1 1 calc R
C9 C 0.61938(10) 0.86878(12) 0.19686(9) 0.0190(3) Uani 1 1 d .
C10 C 0.67566(10) 0.93386(13) 0.19012(9) 0.0207(4) Uani 1 1 d .
C11 C 0.71721(12) 0.97172(15) 0.24693(10) 0.0284(4) Uani 1 1 d .
H11A H 0.7560 1.0140 0.2428 0.034 Uiso 1 1 calc R
C12 C 0.70268(13) 0.94844(16) 0.30952(10) 0.0343(5) Uani 1 1 d .
H12A H 0.7314 0.9747 0.3480 0.041 Uiso 1 1 calc R
C13 C 0.64615(13) 0.88682(15) 0.31589(10) 0.0302(4) Uani 1 1 d .
H13A H 0.6356 0.8720 0.3588 0.036 Uiso 1 1 calc R
C14 C 0.60488(11) 0.84671(14) 0.26015(10) 0.0232(4) Uani 1 1 d .
C15 C 0.50620(13) 0.42428(15) 0.15978(11) 0.0329(5) Uani 1 1 d .
C16 C 0.57492(17) 0.3775(2) 0.14578(16) 0.0571(8) Uani 1 1 d .
H16A H 0.6174 0.4194 0.1556 0.086 Uiso 1 1 calc R
H16B H 0.5683 0.3597 0.0989 0.086 Uiso 1 1 calc R
H16C H 0.5842 0.3227 0.1737 0.086 Uiso 1 1 calc R
C17 C 0.43520(15) 0.37114(18) 0.14765(13) 0.0438(6) Uani 1 1 d .
H17A H 0.3945 0.4092 0.1588 0.066 Uiso 1 1 calc R
H17B H 0.4402 0.3160 0.1755 0.066 Uiso 1 1 calc R
H17C H 0.4242 0.3534 0.1007 0.066 Uiso 1 1 calc R
C18 C 0.74292(12) 0.69356(15) 0.18346(12) 0.0338(5) Uani 1 1 d .
C19 C 0.78827(15) 0.7235(2) 0.24804(15) 0.0509(7) Uani 1 1 d .
H19A H 0.7661 0.6989 0.2851 0.076 Uiso 1 1 calc R
H19B H 0.7890 0.7906 0.2503 0.076 Uiso 1 1 calc R
H19C H 0.8393 0.7006 0.2509 0.076 Uiso 1 1 calc R
C20 C 0.76814(16) 0.7248(2) 0.12070(15) 0.0491(6) Uani 1 1 d .
H20A H 0.7341 0.7010 0.0823 0.074 Uiso 1 1 calc R
H20B H 0.8186 0.7019 0.1196 0.074 Uiso 1 1 calc R
H20C H 0.7683 0.7920 0.1192 0.074 Uiso 1 1 calc R
C21 C 0.5000 0.1231(2) 0.2500 0.0402(8) Uani 1 2 d S
C22 C 0.4987(2) 0.0713(2) 0.18709(17) 0.0634(9) Uani 1 1 d .
H22A H 0.4989 0.0054 0.1964 0.095 Uiso 1 1 calc R
H22B H 0.5428 0.0872 0.1674 0.095 Uiso 1 1 calc R
H22C H 0.4536 0.0871 0.1560 0.095 Uiso 1 1 calc R
H14 H 0.5659(14) 0.8118(16) 0.2643(11) 0.026(6) Uiso 1 1 d .

loop_
_atom_site_aniso_label
_atom_site_aniso_U_11
_atom_site_aniso_U_22
_atom_site_aniso_U_33
_atom_site_aniso_U_23
_atom_site_aniso_U_13
_atom_site_aniso_U_12
Ni1 0.01559(12) 0.02043(13) 0.01541(12) 0.00043(8) 0.00115(9) -0.00204(8)
Cu1 0.01851(12) 0.02594(13) 0.02419(13) 0.00246(9) 0.00037(9) -0.00129(9)
K1 0.0210(2) 0.0310(2) 0.0301(2) 0.00583(17) 0.00180(17) 0.00387(16)
S1 0.0186(2) 0.0267(2) 0.0173(2) -0.00020(17) 0.00050(17) -0.00313(17)
S2 0.0194(2) 0.0258(2) 0.0182(2) 0.00251(17) 0.00143(17) -0.00250(17)
N1 0.0172(7) 0.0221(7) 0.0166(7) -0.0002(6) 0.0002(6) -0.0021(6)
N2 0.0198(7) 0.0221(7) 0.0177(7) -0.0004(6) 0.0013(6) -0.0034(6)
O1 0.0209(6) 0.0232(6) 0.0197(7) 0.0011(5) 0.0042(5) -0.0025(5)
O2 0.0253(7) 0.0400(8) 0.0248(7) -0.0025(6) 0.0020(6) -0.0133(6)
O3 0.0521(11) 0.0368(10) 0.0767(14) -0.0128(9) 0.0228(10) -0.0062(8)
O4 0.0246(7) 0.0358(8) 0.0447(9) 0.0066(7) 0.0040(7) 0.0029(6)
O5 0.185(5) 0.0366(17) 0.063(2) 0.000 0.006(3) 0.000
C1 0.0138(8) 0.0208(8) 0.0188(8) 0.0000(7) 0.0021(6) 0.0029(6)
C2 0.0187(9) 0.0214(9) 0.0190(9) -0.0003(7) 0.0020(7) -0.0012(7)
C3 0.0334(11) 0.0273(10) 0.0253(10) -0.0050(8) 0.0029(8) 0.0052(8)
C4 0.0222(10) 0.0327(10) 0.0240(10) -0.0002(8) 0.0007(8) -0.0073(8)
C5 0.0182(8) 0.0224(9) 0.0234(9) 0.0006(7) 0.0033(7) 0.0004(7)
C6 0.0152(8) 0.0270(9) 0.0221(9) 0.0030(7) 0.0010(7) -0.0027(7)
C7 0.0205(9) 0.0482(13) 0.0258(10) 0.0017(9) 0.0054(8) 0.0035(9)
C8 0.0240(10) 0.0297(11) 0.0407(12) 0.0097(9) -0.0051(9) -0.0059(8)
C9 0.0191(8) 0.0204(8) 0.0170(8) -0.0005(7) 0.0017(7) 0.0003(7)
C10 0.0201(9) 0.0227(9) 0.0188(9) -0.0012(7) 0.0019(7) -0.0008(7)
C11 0.0300(10) 0.0331(11) 0.0212(10) -0.0030(8) 0.0014(8) -0.0109(8)
C12 0.0405(12) 0.0423(12) 0.0180(10) -0.0057(9) -0.0013(9) -0.0149(10)
C13 0.0381(12) 0.0362(11) 0.0164(9) -0.0002(8) 0.0042(8) -0.0080(9)
C14 0.0251(10) 0.0252(9) 0.0196(9) -0.0004(7) 0.0041(7) -0.0043(8)
C15 0.0407(12) 0.0325(11) 0.0253(11) 0.0023(9) 0.0049(9) 0.0031(9)
C16 0.0479(16) 0.0674(19) 0.0535(17) -0.0122(15) 0.0008(13) 0.0175(14)
C17 0.0505(15) 0.0372(13) 0.0419(14) 0.0000(11) 0.0016(11) -0.0038(11)
C18 0.0272(11) 0.0274(10) 0.0459(13) -0.0009(9) 0.0036(9) 0.0074(8)
C19 0.0415(14) 0.0500(16) 0.0565(17) -0.0055(13) -0.0061(13) -0.0010(12)
C20 0.0434(14) 0.0497(15) 0.0579(17) -0.0034(13) 0.0194(13) -0.0097(12)
C21 0.0337(17) 0.0337(17) 0.051(2) 0.000 -0.0005(15) 0.000
C22 0.082(2) 0.0490(17) 0.0576(19) -0.0057(14) 0.0075(17) 0.0093(16)

loop_
_atom_type_symbol
_atom_type_description
_atom_type_scat_dispersion_real
_atom_type_scat_dispersion_imag
_atom_type_scat_source
C C 0.0033 0.0016 'International Tables Vol C Tables 4.2.6.8 and 6.1.1.4'
H H 0.0000 0.0000 'International Tables Vol C Tables 4.2.6.8 and 6.1.1.4'
N N 0.0061 0.0033 'International Tables Vol C Tables 4.2.6.8 and 6.1.1.4'
O O 0.0106 0.0060 'International Tables Vol C Tables 4.2.6.8 and 6.1.1.4'
S S 0.1246 0.1234 'International Tables Vol C Tables 4.2.6.8 and 6.1.1.4'
K K 0.2009 0.2494 'International Tables Vol C Tables 4.2.6.8 and 6.1.1.4'
Ni Ni 0.3393 1.1124 'International Tables Vol C Tables 4.2.6.8 and 6.1.1.4'
Cu Cu 0.3201 1.2651 'International Tables Vol C Tables 4.2.6.8 and 6.1.1.4'

loop_
_geom_angle_atom_site_label_1
_geom_angle_atom_site_label_2
_geom_angle_atom_site_label_3
_geom_angle
_geom_angle_site_symmetry_1
_geom_angle_site_symmetry_3
N1 Ni1 N2 86.14(7) . .
N1 Ni1 S2 175.38(5) . .
N2 Ni1 S2 89.24(5) . .
N1 Ni1 S1 88.84(5) . .
N2 Ni1 S1 174.36(5) . .
S2 Ni1 S1 95.79(2) . .
N1 Ni1 Cu1 133.21(5) . 5_675
N2 Ni1 Cu1 94.41(5) . 5_675
S2 Ni1 Cu1 47.107(14) . 5_675
S1 Ni1 Cu1 90.894(16) . 5_675
N1 Ni1 Cu1 91.20(5) . .
N2 Ni1 Cu1 136.12(5) . .
S2 Ni1 Cu1 92.099(15) . .
S1 Ni1 Cu1 46.460(14) . .
Cu1 Ni1 Cu1 57.256(9) 5_675 .
S1 Cu1 S2 170.26(2) . 5_675
S1 Cu1 Cu1 93.871(18) . 5_675
S2 Cu1 Cu1 95.856(18) 5_675 5_675
S1 Cu1 Ni1 139.532(16) . 5_675
S2 Cu1 Ni1 46.924(13) 5_675 5_675
Cu1 Cu1 Ni1 61.932(10) 5_675 5_675
S1 Cu1 Ni1 46.501(13) . .
S2 Cu1 Ni1 140.622(16) 5_675 .
Cu1 Cu1 Ni1 60.812(10) 5_675 .
Ni1 Cu1 Ni1 122.744(9) 5_675 .
O2 K1 O1 161.47(5) 4_645 .
O2 K1 O4 89.40(5) 4_645 .
O1 K1 O4 73.69(4) . .
O2 K1 O3 94.65(6) 4_645 2_655
O1 K1 O3 103.60(5) . 2_655
O4 K1 O3 145.96(6) . 2_655
O2 K1 O1 122.48(4) 4_645 2_655
O1 K1 O1 68.74(5) . 2_655
O4 K1 O1 135.48(4) . 2_655
O3 K1 O1 68.03(5) 2_655 2_655
O2 K1 O3 119.06(6) 4_645 .
O1 K1 O3 68.79(5) . .
O4 K1 O3 87.65(5) . .
O3 K1 O3 60.94(8) 2_655 .
O1 K1 O3 99.96(5) 2_655 .
O2 K1 C14 114.39(5) 4_645 .
O1 K1 C14 54.64(4) . .
O4 K1 C14 75.34(5) . .
O3 K1 C14 131.65(5) 2_655 .
O1 K1 C14 63.82(4) 2_655 .
O3 K1 C14 123.37(6) . .
O2 K1 K1 146.59(4) 4_645 2_655
O1 K1 K1 51.85(3) . 2_655
O4 K1 K1 118.74(4) . 2_655
O3 K1 K1 51.99(4) 2_655 2_655
O1 K1 K1 49.30(3) 2_655 2_655
O3 K1 K1 50.88(4) . 2_655
C14 K1 K1 91.39(4) . 2_655
O2 K1 H14 124.3(5) 4_645 .
O1 K1 H14 48.5(5) . .
O4 K1 H14 86.0(5) . .
O3 K1 H14 118.2(5) 2_655 .
O1 K1 H14 51.1(5) 2_655 .
O3 K1 H14 116.1(5) . .
C14 K1 H14 13.9(5) . .
K1 K1 H14 78.3(5) 2_655 .
C2 S1 Cu1 106.59(6) . .
C2 S1 Ni1 97.80(6) . .
Cu1 S1 Ni1 87.04(2) . .
C6 S2 Ni1 98.72(6) . .
C6 S2 Cu1 105.91(6) . 5_675
Ni1 S2 Cu1 85.969(19) . 5_675
C1 N1 C9 123.47(15) . .
C1 N1 Ni1 123.62(12) . .
C9 N1 Ni1 112.80(12) . .
C5 N2 C10 123.30(16) . .
C5 N2 Ni1 123.54(13) . .
C10 N2 Ni1 113.08(12) . .
C1 O1 K1 131.09(11) . .
C1 O1 K1 147.50(12) . 2_655
K1 O1 K1 78.85(4) . 2_655
C5 O2 K1 178.96(15) . 4_655
C15 O3 K1 133.25(17) . 2_655
C15 O3 K1 141.16(18) . .
K1 O3 K1 77.13(5) 2_655 .
C18 O4 K1 130.97(16) . .
O1 C1 N1 126.87(17) . .
O1 C1 C2 117.58(16) . .
N1 C1 C2 115.48(15) . .
C4 C2 C1 110.29(15) . .
C4 C2 C3 109.32(16) . .
C1 C2 C3 107.51(15) . .
C4 C2 S1 110.88(13) . .
C1 C2 S1 110.93(12) . .
C3 C2 S1 107.80(13) . .
C2 C3 H3A 109.5 . .
C2 C3 H3B 109.5 . .
H3A C3 H3B 109.5 . .
C2 C3 H3C 109.5 . .
H3A C3 H3C 109.5 . .
H3B C3 H3C 109.5 . .
C2 C4 H4A 109.5 . .
C2 C4 H4B 109.5 . .
H4A C4 H4B 109.5 . .
C2 C4 H4C 109.5 . .
H4A C4 H4C 109.5 . .
H4B C4 H4C 109.5 . .
O2 C5 N2 126.71(18) . .
O2 C5 C6 117.39(16) . .
N2 C5 C6 115.89(16) . .
C8 C6 C7 110.29(17) . .
C8 C6 C5 109.10(17) . .
C7 C6 C5 107.81(15) . .
C8 C6 S2 110.75(13) . .
C7 C6 S2 107.35(14) . .
C5 C6 S2 111.49(12) . .
C6 C7 H7A 109.5 . .
C6 C7 H7B 109.5 . .
H7A C7 H7B 109.5 . .
C6 C7 H7C 109.5 . .
H7A C7 H7C 109.5 . .
H7B C7 H7C 109.5 . .
C6 C8 H8A 109.5 . .
C6 C8 H8B 109.5 . .
H8A C8 H8B 109.5 . .
C6 C8 H8C 109.5 . .
H8A C8 H8C 109.5 . .
H8B C8 H8C 109.5 . .
C14 C9 N1 126.97(17) . .
C14 C9 C10 119.39(17) . .
N1 C9 C10 113.60(16) . .
C11 C10 N2 126.98(17) . .
C11 C10 C9 119.23(17) . .
N2 C10 C9 113.72(16) . .
C12 C11 C10 120.69(19) . .
C12 C11 H11A 119.7 . .
C10 C11 H11A 119.7 . .
C13 C12 C11 119.95(19) . .
C13 C12 H12A 120.0 . .
C11 C12 H12A 120.0 . .
C12 C13 C14 120.52(19) . .
C12 C13 H13A 119.7 . .
C14 C13 H13A 119.7 . .
C13 C14 C9 120.17(18) . .
C13 C14 K1 111.50(14) . .
C9 C14 K1 109.39(12) . .
C13 C14 H14 119.9(15) . .
C9 C14 H14 119.6(15) . .
K1 C14 H14 51.5(15) . .
O3 C15 C16 120.8(2) . .
O3 C15 C17 121.8(2) . .
C16 C15 C17 117.4(2) . .
C15 C16 H16A 109.5 . .
C15 C16 H16B 109.5 . .
H16A C16 H16B 109.5 . .
C15 C16 H16C 109.5 . .
H16A C16 H16C 109.5 . .
H16B C16 H16C 109.5 . .
C15 C17 H17A 109.5 . .
C15 C17 H17B 109.5 . .
H17A C17 H17B 109.5 . .
C15 C17 H17C 109.5 . .
H17A C17 H17C 109.5 . .
H17B C17 H17C 109.5 . .
O4 C18 C20 121.3(2) . .
O4 C18 C19 121.3(2) . .
C20 C18 C19 117.4(2) . .
C18 C19 H19A 109.5 . .
C18 C19 H19B 109.5 . .
H19A C19 H19B 109.5 . .
C18 C19 H19C 109.5 . .
H19A C19 H19C 109.5 . .
H19B C19 H19C 109.5 . .
C18 C20 H20A 109.5 . .
C18 C20 H20B 109.5 . .
H20A C20 H20B 109.5 . .
C18 C20 H20C 109.5 . .
H20A C20 H20C 109.5 . .
H20B C20 H20C 109.5 . .
O5 C21 C22 120.58(17) . .
O5 C21 C22 120.58(17) . 2_655
C22 C21 C22 118.8(3) . 2_655
C21 C22 H22A 109.5 . .
C21 C22 H22B 109.5 . .
H22A C22 H22B 109.5 . .
C21 C22 H22C 109.5 . .
H22A C22 H22C 109.5 . .
H22B C22 H22C 109.5 . .

loop_
_geom_bond_atom_site_label_1
_geom_bond_atom_site_label_2
_geom_bond_distance
_geom_bond_site_symmetry_2
Ni1 N1 1.8707(15) .
Ni1 N2 1.8726(15) .
Ni1 S2 2.1708(5) .
Ni1 S1 2.1764(5) .
Ni1 Cu1 2.9646(4) 5_675
Ni1 Cu1 2.9964(4) .
Cu1 S1 2.1750(5) .
Cu1 S2 2.1773(5) 5_675
Cu1 Cu1 2.8562(5) 5_675
Cu1 Ni1 2.9646(4) 5_675
K1 O2 2.6675(14) 4_645
K1 O1 2.7366(14) .
K1 O4 2.7418(17) .
K1 O3 2.8184(19) 2_655
K1 O1 2.8383(13) 2_655
K1 O3 2.862(2) .
K1 C14 3.364(2) .
K1 K1 3.5414(9) 2_655
K1 H14 2.90(2) .
S1 C2 1.8471(19) .
S2 C6 1.8496(19) .
S2 Cu1 2.1773(5) 5_675
N1 C1 1.339(2) .
N1 C9 1.419(2) .
N2 C5 1.346(2) .
N2 C10 1.413(2) .
O1 C1 1.247(2) .
O1 K1 2.8383(13) 2_655
O2 C5 1.242(2) .
O2 K1 2.6675(14) 4_655
O3 C15 1.205(3) .
O3 K1 2.8184(19) 2_655
O4 C18 1.211(3) .
O5 C21 1.193(5) .
C1 C2 1.531(3) .
C2 C4 1.524(3) .
C2 C3 1.535(3) .
C3 H3A 0.9800 .
C3 H3B 0.9800 .
C3 H3C 0.9800 .
C4 H4A 0.9800 .
C4 H4B 0.9800 .
C4 H4C 0.9800 .
C5 C6 1.534(3) .
C6 C8 1.525(3) .
C6 C7 1.535(3) .
C7 H7A 0.9800 .
C7 H7B 0.9800 .
C7 H7C 0.9800 .
C8 H8A 0.9800 .
C8 H8B 0.9800 .
C8 H8C 0.9800 .
C9 C14 1.396(3) .
C9 C10 1.419(3) .
C10 C11 1.391(3) .
C11 C12 1.386(3) .
C11 H11A 0.9500 .
C12 C13 1.387(3) .
C12 H12A 0.9500 .
C13 C14 1.386(3) .
C13 H13A 0.9500 .
C14 H14 0.89(2) .
C15 C16 1.491(4) .
C15 C17 1.492(4) .
C16 H16A 0.9800 .
C16 H16B 0.9800 .
C16 H16C 0.9800 .
C17 H17A 0.9800 .
C17 H17B 0.9800 .
C17 H17C 0.9800 .
C18 C20 1.498(4) .
C18 C19 1.501(4) .
C19 H19A 0.9800 .
C19 H19B 0.9800 .
C19 H19C 0.9800 .
C20 H20A 0.9800 .
C20 H20B 0.9800 .
C20 H20C 0.9800 .
C21 C22 1.486(4) .
C21 C22 1.486(4) 2_655
C22 H22A 0.9800 .
C22 H22B 0.9800 .
C22 H22C 0.9800 .
